data_4515946
loop_
_publ_author_name
'Baig, Moghal Zubair Khalid'
'Prusti, Banchhanidhi'
'Roy, Durba'
'Sahu, Prabhat Kumar'
'Sarkar, Moloy'
'Sharma, Aayushi'
'Chakravarty, Manab'

_publ_section_title
;
 Weak Donor-/Strong Acceptor-Linked Anthracenyl \p-Conjugates as
 Solvato(fluoro)chromophore and AEEgens: Contrast between Nitro and Cyano
 Functionality.
;
_journal_issue 8
_journal_name_full 'ACS omega'
_journal_page_first 9114
_journal_page_last 9125
_journal_paper_doi 10.1021/acsomega.8b01258
_journal_volume 3
_journal_year 2018
_chemical_formula_moiety 'C32 H25 N'
_chemical_formula_sum 'C32 H25 N'
_chemical_formula_weight 423.53
_space_group_crystal_system triclinic
_space_group_IT_number 2
_space_group_name_Hall '-P 1'
_space_group_name_H-M_alt 'P -1'
_atom_sites_solution_hydrogens geom
_atom_sites_solution_primary direct
_audit_creation_date 2017-03-04
_audit_creation_method
;
Olex2 1.2
(compiled 2016.09.09 svn.r3337 for OlexSys, GUI svn.r5227)
;
_cell_angle_alpha 110.5810(10)
_cell_angle_beta 95.0480(10)
_cell_angle_gamma 95.7430(10)
_cell_formula_units_Z 2
_cell_length_a 8.59610(10)
_cell_length_b 11.2877(2)
_cell_length_c 12.6840(2)
_cell_measurement_reflns_used 8962
_cell_measurement_temperature 293(2)
_cell_measurement_theta_max 72.6260
_cell_measurement_theta_min 4.2000
_cell_volume 1136.33(3)
_computing_cell_refinement 'CrysAlisPro 1.171.39.7e (Rigaku OD, 2015)'
_computing_data_collection 'CrysAlisPro 1.171.39.7e (Rigaku OD, 2015)'
_computing_data_reduction 'CrysAlisPro 1.171.39.7e (Rigaku OD, 2015)'
_computing_molecular_graphics 'Olex2 (Dolomanov et al., 2009)'
_computing_publication_material 'Olex2 (Dolomanov et al., 2009)'
_computing_structure_refinement 'ShelXL (Sheldrick, 2015)'
_computing_structure_solution 'ShelXS (Sheldrick, 2008)'
_diffrn_ambient_temperature 293(2)
_diffrn_detector 'CCD plate'
_diffrn_measured_fraction_theta_full 0.992
_diffrn_measured_fraction_theta_max 0.965
_diffrn_measurement_details
;
List of Runs (angles in degrees, time in seconds):

  # Type    Start    End  Width  t~exp~   \w     \q     \k     \f   Frames
--------------------------------------------------------------------------
  1  \w    -36.00  88.00   0.50    5.00    --   45.50 -57.00  60.00  248
  2  \w     48.00  76.00   0.50    5.00    --   45.50 -77.00   0.00   56
  3  \w     51.00  91.00   0.50    5.00    --   45.50 -82.00 -90.00   80
  4  \w    100.00 126.00   0.50   10.00    --  101.40 -45.00-150.00   52
  5  \w     84.00 110.00   0.50   10.00    --  101.40 -61.00 -60.00   52
  6  \w     83.00 120.00   0.50   10.00    --  101.40 -82.00   0.00   74
  7  \w     94.00 127.00   0.50   10.00    --  101.40 -82.00  90.00   66
  8  \w     76.00 128.00   0.50   10.00    --  101.40 -82.00 150.00  104
  9  \w    132.00 191.00   0.50   10.00    --  101.40  15.00 -90.00  118
 10  \w    143.00 191.00   0.50   10.00    --  101.40  61.00 120.00   96
 11  \w    156.00 183.00   0.50   10.00    --  101.40  45.00 150.00   54
 12  \w    106.00 139.00   0.50   10.00    --  101.40  61.00 120.00   66
 13  \w     85.00 111.00   0.50   10.00    --  101.40  45.00 150.00   52
 14  \w     45.00 114.00   0.50   10.00    --  101.40  15.00 -90.00  138
 15  \w     52.00 143.00   0.50   10.00    --  101.40 -61.00  60.00  182
 16  \w     36.00  72.00   0.50   10.00    --  101.40 -45.00-150.00   72
 17  \w     26.00 134.00   0.50    5.00    --   45.50   0.00-180.00  216
 18  \w     21.00  82.00   0.50    5.00    --   45.50 -77.00-180.00  122
 19  \w     14.00 115.00   0.50   10.00    --  101.40 -82.00-120.00  202
 20  \w     13.00  80.00   0.50   10.00    --  101.40 -61.00 -60.00  134
 21  \w     16.00  41.00   0.50   10.00    --  101.40  15.00 -90.00   50
 22  \w     14.00 191.00   0.50   10.00    --  101.40  15.00-180.00  354
 23  \w      8.00  35.00   0.50    5.00    --   45.50 -82.00 -90.00   54
 24  \w     19.00 132.00   0.50   10.00    --  101.40 -82.00 -60.00  226
 25  \w     12.00  41.00   0.50   10.00    --  101.40 -61.00  60.00   58
 26  \w     20.00 140.00   0.50   10.00    --  101.40 -82.00  60.00  240
 27  \w    -38.00  26.00   0.50    5.00    --   45.50 -77.00   0.00  128
 28  \w    -43.00  12.00   0.50    5.00    --   45.50   0.00-180.00  110
;
_diffrn_measurement_device 'four-circle diffractometer'
_diffrn_measurement_device_type 'XtaLAB Pro: Kappa dual offset/far'
_diffrn_measurement_method '\w scans'
_diffrn_orient_matrix_type 'CrysAlisPro convention (1999,Acta A55,543-557)'
_diffrn_orient_matrix_UB_11 -0.0473043000
_diffrn_orient_matrix_UB_12 -0.0949890000
_diffrn_orient_matrix_UB_13 0.0579035000
_diffrn_orient_matrix_UB_21 0.0289035000
_diffrn_orient_matrix_UB_22 -0.1115854000
_diffrn_orient_matrix_UB_23 -0.1054272000
_diffrn_orient_matrix_UB_31 0.1730549000
_diffrn_orient_matrix_UB_32 0.0143926000
_diffrn_orient_matrix_UB_33 0.0516099000
_diffrn_radiation_monochromator graphite
_diffrn_radiation_probe x-ray
_diffrn_radiation_type CuK\a
_diffrn_radiation_wavelength 1.54184
_diffrn_reflns_av_R_equivalents 0.0213
_diffrn_reflns_av_unetI/netI 0.0232
_diffrn_reflns_Laue_measured_fraction_full 0.992
_diffrn_reflns_Laue_measured_fraction_max 0.965
_diffrn_reflns_limit_h_max 10
_diffrn_reflns_limit_h_min -9
_diffrn_reflns_limit_k_max 13
_diffrn_reflns_limit_k_min -14
_diffrn_reflns_limit_l_max 15
_diffrn_reflns_limit_l_min -14
_diffrn_reflns_number 11653
_diffrn_reflns_point_group_measured_fraction_full 0.992
_diffrn_reflns_point_group_measured_fraction_max 0.965
_diffrn_reflns_theta_full 67.684
_diffrn_reflns_theta_max 73.106
_diffrn_reflns_theta_min 3.755
_diffrn_source 'fine-focus sealed X-ray tube'
_diffrn_source_type 'Enhance (Cu) X-ray Source'
_exptl_absorpt_coefficient_mu 0.540
_exptl_absorpt_correction_T_max 1.00000
_exptl_absorpt_correction_T_min 0.83998
_exptl_absorpt_correction_type multi-scan
_exptl_absorpt_process_details
;
CrysAlisPro 1.171.39.7e (Rigaku Oxford Diffraction, 2015)
Empirical absorption correction using spherical harmonics,
 implemented in SCALE3 ABSPACK scaling algorithm.
;
_exptl_crystal_colour green
_exptl_crystal_density_diffrn 1.238
_exptl_crystal_description block
_exptl_crystal_F_000 448
_exptl_crystal_size_max 0.2
_exptl_crystal_size_mid 0.2
_exptl_crystal_size_min 0.2
_refine_diff_density_max 0.281
_refine_diff_density_min -0.266
_refine_diff_density_rms 0.058
_refine_ls_extinction_method none
_refine_ls_goodness_of_fit_ref 1.063
_refine_ls_hydrogen_treatment constr
_refine_ls_matrix_type full
_refine_ls_number_parameters 301
_refine_ls_number_reflns 4398
_refine_ls_number_restraints 0
_refine_ls_restrained_S_all 1.063
_refine_ls_R_factor_all 0.0476
_refine_ls_R_factor_gt 0.0454
_refine_ls_shift/su_max 0.014
_refine_ls_shift/su_mean 0.003
_refine_ls_structure_factor_coef Fsqd
_refine_ls_weighting_details 'w=1/[\s^2^(Fo^2^)+(0.0911P)^2^+0.2905P] where P=(Fo^2^+2Fc^2^)/3'
_refine_ls_weighting_scheme calc
_refine_ls_wR_factor_gt 0.1367
_refine_ls_wR_factor_ref 0.1400
_reflns_Friedel_coverage 0.000
_reflns_number_gt 4084
_reflns_number_total 4398
_reflns_threshold_expression 'I > 2\s(I)'
_cod_data_source_file ao8b01258_si_002.cif
_cod_data_source_block 2
_cod_database_code 4515946
_chemical_oxdiff_formula 'C H N O'
_chemical_oxdiff_usercomment 'YELLOW BLOCK'
_shelx_space_group_comment
;
The symmetry employed for this shelxl refinement is uniquely defined
by the following loop, which should always be used as a source of
symmetry information in preference to the above space-group names.
They are only intended as comments.
;
_reflns_odcompleteness_completeness 99.26
_reflns_odcompleteness_iscentric 1
_reflns_odcompleteness_theta 66.97
_olex2_refinement_description
;
1. Fixed Uiso
 At 1.2 times of:
  All C(H) groups
 At 1.5 times of:
  All C(H,H,H) groups
2.a Aromatic/amide H refined with riding coordinates:
 C(H), C7AA(H7AA), C8AA(H8AA), C9AA(H9AA), C0BA(H0BA), C1BA(H1BA), C3BA(H3BA),
 C5BA(H5BA), C6BA(H6BA), C8BA(H8BA), C1CA(H1CA), C2CA(H2CA), C3CA(H3CA),
 C5CA(H5CA), C6CA(H6CA), C9CA(H9CA)
2.b Idealised Me refined as rotating group:
 C4CA(H4CA,H4CB,H4CC), C0DA(H0DA,H0DB,H0DC), C1(H1A,H1B,H1C)
;
_shelx_shelxl_version_number 2016/4
_olex2_submission_special_instructions 'No special instructions were received'
_oxdiff_exptl_absorpt_empirical_details
;
Empirical correction (ABSPACK) includes:
- Absorption correction using spherical harmonics
- Frame scaling
- Detector area scaling
;
_oxdiff_exptl_absorpt_empirical_full_max 4.495
_oxdiff_exptl_absorpt_empirical_full_min '0.627 <<THE END>>'

loop_
_space_group_symop_operation_xyz
'x, y, z'
'-x, -y, -z'

loop_
_atom_site_label
_atom_site_type_symbol
_atom_site_fract_x
_atom_site_fract_y
_atom_site_fract_z
_atom_site_U_iso_or_equiv
_atom_site_adp_type
_atom_site_occupancy
_atom_site_site_symmetry_order
_atom_site_calc_flag
_atom_site_refinement_flags_posn
C0AA C 0.04974(13) 0.29866(10) 0.46081(9) 0.0164(2) Uani 1 1 d .
C1AA C 0.21314(13) 0.33264(10) 0.64213(9) 0.0157(2) Uani 1 1 d .
C2AA C 0.18611(13) 0.36237(10) 0.54385(9) 0.0159(2) Uani 1 1 d .
C3AA C 0.10298(13) 0.24455(10) 0.66177(9) 0.0158(2) Uani 1 1 d .
C4AA C -0.03203(13) 0.17911(10) 0.57850(9) 0.0162(2) Uani 1 1 d .
C5AA C -0.05815(13) 0.20719(10) 0.47870(9) 0.0167(2) Uani 1 1 d .
C C -0.19382(13) 0.13409(11) 0.39177(9) 0.0183(2) Uani 1 1 d .
H H -0.201353 0.045431 0.364103 0.022 Uiso 1 1 calc R
C6AA C 0.36555(13) 0.38526(10) 0.71985(9) 0.0160(2) Uani 1 1 d .
C7AA C -0.11179(14) 0.05915(12) 0.69640(11) 0.0231(3) Uani 1 1 d .
H7AA H -0.180706 -0.003129 0.707403 0.028 Uiso 1 1 calc R
C8AA C 0.01843(14) 0.12727(12) 0.78076(10) 0.0233(3) Uani 1 1 d .
H8AA H 0.032616 0.111394 0.847872 0.028 Uiso 1 1 calc R
C9AA C 0.13967(14) 0.41591(12) 0.34331(10) 0.0239(3) Uani 1 1 d .
H9AA H 0.125711 0.433356 0.276964 0.029 Uiso 1 1 calc R
C0BA C 0.63373(13) 0.35878(11) 0.77209(10) 0.0200(3) Uani 1 1 d .
H0BA H 0.715747 0.309703 0.760005 0.024 Uiso 1 1 calc R
C1BA C 0.27036(14) 0.48240(12) 0.42719(10) 0.0219(3) Uani 1 1 d .
H1BA H 0.339674 0.544940 0.416876 0.026 Uiso 1 1 calc R
C2BA C 0.49017(13) 0.31170(11) 0.70130(9) 0.0184(3) Uani 1 1 d .
C3BA C 0.53234(14) 0.54853(12) 0.87708(10) 0.0220(3) Uani 1 1 d .
H3BA H 0.546356 0.627789 0.935904 0.026 Uiso 1 1 calc R
C4BA C 0.65707(14) 0.47718(12) 0.86018(10) 0.0212(3) Uani 1 1 d .
C5BA C 0.12228(13) 0.21574(11) 0.76315(9) 0.0191(3) Uani 1 1 d .
H5BA H 0.207854 0.258510 0.818339 0.023 Uiso 1 1 calc R
C6BA C 0.29367(13) 0.45416(11) 0.52276(10) 0.0186(2) Uani 1 1 d .
H6BA H 0.381925 0.495660 0.575782 0.022 Uiso 1 1 calc R
C7BA C -0.68526(13) -0.00865(12) 0.08379(9) 0.0206(3) Uani 1 1 d .
C8BA C -0.30587(13) 0.18524(11) 0.35008(9) 0.0194(3) Uani 1 1 d .
H8BA H -0.301115 0.273604 0.381510 0.023 Uiso 1 1 calc R
C9BA C 0.38700(14) 0.50487(11) 0.80856(9) 0.0192(3) Uani 1 1 d .
C0CA C -0.43650(13) 0.11540(11) 0.25906(9) 0.0185(3) Uani 1 1 d .
C1CA C -0.13554(13) 0.08510(11) 0.59960(10) 0.0195(3) Uani 1 1 d .
H1CA H -0.221678 0.040307 0.545640 0.023 Uiso 1 1 calc R
C2CA C -0.68150(14) 0.11958(12) 0.14949(10) 0.0229(3) Uani 1 1 d .
H2CA H -0.761160 0.164243 0.135533 0.027 Uiso 1 1 calc R
C3CA C -0.55768(14) 0.18069(11) 0.23631(10) 0.0230(3) Uani 1 1 d .
H3CA H -0.555299 0.266603 0.280136 0.028 Uiso 1 1 calc R
C4CA C 0.47243(14) 0.18439(12) 0.60451(11) 0.0264(3) Uani 1 1 d .
H4CA H 0.387010 0.128028 0.612746 0.040 Uiso 1 1 calc GR
H4CB H 0.568342 0.147699 0.605516 0.040 Uiso 1 1 calc GR
H4CC H 0.450667 0.196478 0.533719 0.040 Uiso 1 1 calc GR
C5CA C 0.03450(13) 0.32686(12) 0.35891(9) 0.0208(3) Uani 1 1 d .
H5CA H -0.049079 0.283371 0.302185 0.025 Uiso 1 1 calc R
C6CA C -0.44313(14) -0.01359(12) 0.19187(10) 0.0248(3) Uani 1 1 d .
H6CA H -0.363500 -0.058492 0.205428 0.030 Uiso 1 1 calc R
C7CA C -0.81315(14) -0.07447(12) -0.00615(10) 0.0255(3) Uani 1 1 d .
N N -0.91516(13) -0.12875(12) -0.07706(10) 0.0359(3) Uani 1 1 d .
C9CA C -0.56596(15) -0.07577(12) 0.10556(11) 0.0267(3) Uani 1 1 d .
H9CA H -0.569156 -0.161917 0.062162 0.032 Uiso 1 1 calc R
C0DA C 0.81408(15) 0.52753(14) 0.93449(11) 0.0301(3) Uani 1 1 d .
H0DA H 0.886883 0.467627 0.908572 0.045 Uiso 1 1 calc GR
H0DB H 0.800562 0.538947 1.011622 0.045 Uiso 1 1 calc GR
H0DC H 0.854628 0.608038 0.930533 0.045 Uiso 1 1 calc GR
C1 C 0.25663(15) 0.58720(12) 0.82867(11) 0.0268(3) Uani 1 1 d .
H1A H 0.265283 0.642061 0.785683 0.040 Uiso 1 1 calc GR
H1B H 0.265363 0.638247 0.908048 0.040 Uiso 1 1 calc GR
H1C H 0.156308 0.533664 0.805062 0.040 Uiso 1 1 calc GR

loop_
_atom_site_aniso_label
_atom_site_aniso_U_11
_atom_site_aniso_U_22
_atom_site_aniso_U_33
_atom_site_aniso_U_23
_atom_site_aniso_U_13
_atom_site_aniso_U_12
C0AA 0.0126(5) 0.0203(5) 0.0148(5) 0.0047(4) -0.0004(4) 0.0036(4)
C1AA 0.0119(5) 0.0177(5) 0.0157(5) 0.0042(4) -0.0007(4) 0.0036(4)
C2AA 0.0130(5) 0.0178(5) 0.0159(5) 0.0049(4) 0.0001(4) 0.0036(4)
C3AA 0.0130(5) 0.0181(5) 0.0160(5) 0.0050(4) 0.0011(4) 0.0052(4)
C4AA 0.0122(5) 0.0173(5) 0.0176(5) 0.0042(4) 0.0016(4) 0.0034(4)
C5AA 0.0119(5) 0.0185(5) 0.0165(5) 0.0028(4) -0.0011(4) 0.0032(4)
C 0.0142(5) 0.0198(5) 0.0168(5) 0.0036(4) -0.0011(4) -0.0016(4)
C6AA 0.0137(6) 0.0204(5) 0.0154(5) 0.0095(4) -0.0010(4) 0.0002(4)
C7AA 0.0188(6) 0.0242(6) 0.0294(6) 0.0131(5) 0.0067(5) 0.0015(5)
C8AA 0.0228(6) 0.0298(6) 0.0226(6) 0.0148(5) 0.0043(5) 0.0064(5)
C9AA 0.0192(6) 0.0369(7) 0.0191(6) 0.0156(5) -0.0007(4) 0.0027(5)
C0BA 0.0134(5) 0.0281(6) 0.0212(6) 0.0124(5) -0.0001(4) 0.0044(4)
C1BA 0.0167(6) 0.0270(6) 0.0252(6) 0.0141(5) 0.0021(5) 0.0005(5)
C2BA 0.0153(6) 0.0212(6) 0.0194(5) 0.0091(5) 0.0002(4) 0.0015(4)
C3BA 0.0211(6) 0.0242(6) 0.0160(5) 0.0039(4) -0.0034(4) -0.0003(5)
C4BA 0.0160(6) 0.0318(6) 0.0167(5) 0.0124(5) -0.0033(4) -0.0016(5)
C5BA 0.0165(6) 0.0237(6) 0.0175(5) 0.0078(4) 0.0006(4) 0.0053(4)
C6BA 0.0125(5) 0.0218(5) 0.0201(5) 0.0074(4) -0.0027(4) 0.0010(4)
C7BA 0.0146(6) 0.0297(6) 0.0157(5) 0.0076(5) -0.0017(4) 0.0004(5)
C8BA 0.0151(6) 0.0205(5) 0.0189(5) 0.0042(4) -0.0015(4) -0.0004(4)
C9BA 0.0175(6) 0.0228(6) 0.0177(5) 0.0087(4) -0.0014(4) 0.0023(4)
C0CA 0.0134(5) 0.0235(6) 0.0173(5) 0.0075(4) -0.0013(4) -0.0005(4)
C1CA 0.0135(5) 0.0201(5) 0.0229(6) 0.0054(4) 0.0022(4) 0.0028(4)
C2CA 0.0170(6) 0.0273(6) 0.0247(6) 0.0115(5) -0.0036(5) 0.0027(5)
C3CA 0.0186(6) 0.0217(6) 0.0257(6) 0.0072(5) -0.0038(5) 0.0007(5)
C4CA 0.0173(6) 0.0259(6) 0.0297(6) 0.0030(5) -0.0014(5) 0.0046(5)
C5CA 0.0151(6) 0.0300(6) 0.0162(5) 0.0084(5) -0.0025(4) 0.0017(4)
C6CA 0.0181(6) 0.0273(6) 0.0234(6) 0.0037(5) -0.0057(5) 0.0064(5)
C7CA 0.0191(6) 0.0328(7) 0.0202(6) 0.0043(5) -0.0007(5) 0.0066(5)
N 0.0236(6) 0.0440(7) 0.0263(6) -0.0024(5) -0.0089(5) 0.0084(5)
C9CA 0.0210(6) 0.0267(6) 0.0236(6) -0.0001(5) -0.0049(5) 0.0046(5)
C0DA 0.0187(6) 0.0460(8) 0.0211(6) 0.0100(6) -0.0066(5) -0.0002(5)
C1 0.0231(6) 0.0258(6) 0.0263(6) 0.0037(5) -0.0024(5) 0.0063(5)

loop_
_atom_type_symbol
_atom_type_description
_atom_type_scat_dispersion_real
_atom_type_scat_dispersion_imag
_atom_type_scat_source
C C 0.0181 0.0091 'International Tables Vol C Tables 4.2.6.8 and 6.1.1.4'
H H 0.0000 0.0000 'International Tables Vol C Tables 4.2.6.8 and 6.1.1.4'
N N 0.0311 0.0180 'International Tables Vol C Tables 4.2.6.8 and 6.1.1.4'

loop_
_geom_angle_atom_site_label_1
_geom_angle_atom_site_label_2
_geom_angle_atom_site_label_3
_geom_angle
C5AA C0AA C2AA 119.93(10)
C5AA C0AA C5CA 122.35(10)
C5CA C0AA C2AA 117.63(10)
C2AA C1AA C6AA 120.06(10)
C3AA C1AA C2AA 119.70(10)
C3AA C1AA C6AA 120.00(9)
C1AA C2AA C0AA 120.35(10)
C1AA C2AA C6BA 121.15(10)
C6BA C2AA C0AA 118.50(10)
C1AA C3AA C4AA 120.21(10)
C1AA C3AA C5BA 121.55(10)
C5BA C3AA C4AA 118.23(10)
C5AA C4AA C3AA 120.15(10)
C5AA C4AA C1CA 121.86(10)
C1CA C4AA C3AA 117.98(10)
C0AA C5AA C4AA 119.56(10)
C0AA C5AA C 121.27(10)
C4AA C5AA C 119.07(10)
C5AA C H 117.4
C8BA C C5AA 125.24(10)
C8BA C H 117.4
C2BA C6AA C1AA 118.16(10)
C9BA C6AA C1AA 122.06(10)
C9BA C6AA C2BA 119.78(10)
C8AA C7AA H7AA 120.0
C1CA C7AA H7AA 120.0
C1CA C7AA C8AA 120.09(11)
C7AA C8AA H8AA 120.0
C5BA C8AA C7AA 119.99(11)
C5BA C8AA H8AA 120.0
C1BA C9AA H9AA 119.6
C5CA C9AA H9AA 119.6
C5CA C9AA C1BA 120.77(10)
C2BA C0BA H0BA 119.2
C4BA C0BA H0BA 119.2
C4BA C0BA C2BA 121.62(11)
C9AA C1BA H1BA 120.2
C6BA C1BA C9AA 119.68(10)
C6BA C1BA H1BA 120.2
C6AA C2BA C4CA 121.07(10)
C0BA C2BA C6AA 119.33(10)
C0BA C2BA C4CA 119.58(10)
C4BA C3BA H3BA 119.0
C4BA C3BA C9BA 122.03(11)
C9BA C3BA H3BA 119.0
C0BA C4BA C3BA 118.16(10)
C0BA C4BA C0DA 120.86(11)
C3BA C4BA C0DA 120.98(11)
C3AA C5BA H5BA 119.2
C8AA C5BA C3AA 121.69(11)
C8AA C5BA H5BA 119.2
C2AA C6BA H6BA 119.1
C1BA C6BA C2AA 121.79(10)
C1BA C6BA H6BA 119.1
C2CA C7BA C7CA 120.53(11)
C2CA C7BA C9CA 120.11(11)
C9CA C7BA C7CA 119.35(11)
C C8BA H8BA 116.8
C C8BA C0CA 126.33(11)
C0CA C8BA H8BA 116.8
C6AA C9BA C1 120.91(10)
C3BA C9BA C6AA 119.08(11)
C3BA C9BA C1 120.00(10)
C3CA C0CA C8BA 119.22(10)
C6CA C0CA C8BA 122.65(10)
C6CA C0CA C3CA 118.11(10)
C4AA C1CA H1CA 119.0
C7AA C1CA C4AA 121.95(11)
C7AA C1CA H1CA 119.0
C7BA C2CA H2CA 120.3
C7BA C2CA C3CA 119.48(11)
C3CA C2CA H2CA 120.3
C0CA C3CA H3CA 119.3
C2CA C3CA C0CA 121.30(11)
C2CA C3CA H3CA 119.3
C2BA C4CA H4CA 109.5
C2BA C4CA H4CB 109.5
C2BA C4CA H4CC 109.5
H4CA C4CA H4CB 109.5
H4CA C4CA H4CC 109.5
H4CB C4CA H4CC 109.5
C0AA C5CA H5CA 119.3
C9AA C5CA C0AA 121.50(10)
C9AA C5CA H5CA 119.3
C0CA C6CA H6CA 119.4
C9CA C6CA C0CA 121.22(11)
C9CA C6CA H6CA 119.4
N C7CA C7BA 178.72(14)
C7BA C9CA H9CA 120.1
C6CA C9CA C7BA 119.77(11)
C6CA C9CA H9CA 120.1
C4BA C0DA H0DA 109.5
C4BA C0DA H0DB 109.5
C4BA C0DA H0DC 109.5
H0DA C0DA H0DB 109.5
H0DA C0DA H0DC 109.5
H0DB C0DA H0DC 109.5
C9BA C1 H1A 109.5
C9BA C1 H1B 109.5
C9BA C1 H1C 109.5
H1A C1 H1B 109.5
H1A C1 H1C 109.5
H1B C1 H1C 109.5

loop_
_geom_bond_atom_site_label_1
_geom_bond_atom_site_label_2
_geom_bond_distance
C0AA C2AA 1.4430(15)
C0AA C5AA 1.4099(16)
C0AA C5CA 1.4341(15)
C1AA C2AA 1.4069(15)
C1AA C3AA 1.4051(16)
C1AA C6AA 1.4988(14)
C2AA C6BA 1.4306(16)
C3AA C4AA 1.4395(15)
C3AA C5BA 1.4333(15)
C4AA C5AA 1.4141(16)
C4AA C1CA 1.4289(16)
C5AA C 1.4826(14)
C H 0.9300
C C8BA 1.3331(17)
C6AA C2BA 1.4062(16)
C6AA C9BA 1.4030(16)
C7AA H7AA 0.9300
C7AA C8AA 1.4240(17)
C7AA C1CA 1.3623(17)
C8AA H8AA 0.9300
C8AA C5BA 1.3629(17)
C9AA H9AA 0.9300
C9AA C1BA 1.4201(16)
C9AA C5CA 1.3624(17)
C0BA H0BA 0.9300
C0BA C2BA 1.3964(16)
C0BA C4BA 1.3899(17)
C1BA H1BA 0.9300
C1BA C6BA 1.3612(16)
C2BA C4CA 1.5094(16)
C3BA H3BA 0.9300
C3BA C4BA 1.3915(17)
C3BA C9BA 1.3941(16)
C4BA C0DA 1.5096(15)
C5BA H5BA 0.9300
C6BA H6BA 0.9300
C7BA C2CA 1.3886(17)
C7BA C7CA 1.4429(16)
C7BA C9CA 1.3981(17)
C8BA H8BA 0.9300
C8BA C0CA 1.4731(15)
C9BA C1 1.5088(16)
C0CA C3CA 1.4006(16)
C0CA C6CA 1.3971(17)
C1CA H1CA 0.9300
C2CA H2CA 0.9300
C2CA C3CA 1.3908(16)
C3CA H3CA 0.9300
C4CA H4CA 0.9600
C4CA H4CB 0.9600
C4CA H4CC 0.9600
C5CA H5CA 0.9300
C6CA H6CA 0.9300
C6CA C9CA 1.3835(16)
C7CA N 1.1488(17)
C9CA H9CA 0.9300
C0DA H0DA 0.9600
C0DA H0DB 0.9600
C0DA H0DC 0.9600
C1 H1A 0.9600
C1 H1B 0.9600
C1 H1C 0.9600

loop_
_geom_torsion_atom_site_label_1
_geom_torsion_atom_site_label_2
_geom_torsion_atom_site_label_3
_geom_torsion_atom_site_label_4
_geom_torsion
C0AA C2AA C6BA C1BA 0.04(17)
C0AA C5AA C C8BA -58.07(16)
C1AA C2AA C6BA C1BA 178.94(10)
C1AA C3AA C4AA C5AA -2.73(16)
C1AA C3AA C4AA C1CA 176.44(10)
C1AA C3AA C5BA C8AA -177.81(10)
C1AA C6AA C2BA C0BA 179.66(9)
C1AA C6AA C2BA C4CA 1.15(16)
C1AA C6AA C9BA C3BA -179.45(10)
C1AA C6AA C9BA C1 -0.81(17)
C2AA C0AA C5AA C4AA 0.32(16)
C2AA C0AA C5AA C -176.07(9)
C2AA C0AA C5CA C9AA -3.69(17)
C2AA C1AA C3AA C4AA 3.79(16)
C2AA C1AA C3AA C5BA -177.19(9)
C2AA C1AA C6AA C2BA -91.72(13)
C2AA C1AA C6AA C9BA 87.63(13)
C3AA C1AA C2AA C0AA -2.81(16)
C3AA C1AA C2AA C6BA 178.31(10)
C3AA C1AA C6AA C2BA 82.61(13)
C3AA C1AA C6AA C9BA -98.04(13)
C3AA C4AA C5AA C0AA 0.65(16)
C3AA C4AA C5AA C 177.12(9)
C3AA C4AA C1CA C7AA 1.76(17)
C4AA C3AA C5BA C8AA 1.23(17)
C4AA C5AA C C8BA 125.52(12)
C5AA C0AA C2AA C1AA 0.75(16)
C5AA C0AA C2AA C6BA 179.66(10)
C5AA C0AA C5CA C9AA 179.78(11)
C5AA C4AA C1CA C7AA -179.08(10)
C5AA C C8BA C0CA 176.16(10)
C C8BA C0CA C3CA 170.64(12)
C C8BA C0CA C6CA -10.96(19)
C6AA C1AA C2AA C0AA 171.53(9)
C6AA C1AA C2AA C6BA -7.35(16)
C6AA C1AA C3AA C4AA -170.56(9)
C6AA C1AA C3AA C5BA 8.46(16)
C7AA C8AA C5BA C3AA 1.11(18)
C8AA C7AA C1CA C4AA 0.57(18)
C9AA C1BA C6BA C2AA -2.62(18)
C1BA C9AA C5CA C0AA 1.20(19)
C2BA C6AA C9BA C3BA -0.11(16)
C2BA C6AA C9BA C1 178.53(10)
C2BA C0BA C4BA C3BA 0.40(17)
C2BA C0BA C4BA C0DA -178.87(10)
C4BA C0BA C2BA C6AA -0.45(17)
C4BA C0BA C2BA C4CA 178.08(11)
C4BA C3BA C9BA C6AA 0.07(18)
C4BA C3BA C9BA C1 -178.58(11)
C5BA C3AA C4AA C5AA 178.21(10)
C5BA C3AA C4AA C1CA -2.61(15)
C7BA C2CA C3CA C0CA -0.10(18)
C8BA C0CA C3CA C2CA 178.47(10)
C8BA C0CA C6CA C9CA -178.71(11)
C9BA C6AA C2BA C0BA 0.30(16)
C9BA C6AA C2BA C4CA -178.21(10)
C9BA C3BA C4BA C0BA -0.21(18)
C9BA C3BA C4BA C0DA 179.07(11)
C0CA C6CA C9CA C7BA 0.7(2)
C1CA C4AA C5AA C0AA -178.49(10)
C1CA C4AA C5AA C -2.02(16)
C1CA C7AA C8AA C5BA -2.04(18)
C2CA C7BA C9CA C6CA -0.79(19)
C3CA C0CA C6CA C9CA -0.30(18)
C5CA C0AA C2AA C1AA -175.87(10)
C5CA C0AA C2AA C6BA 3.04(15)
C5CA C0AA C5AA C4AA 176.78(10)
C5CA C0AA C5AA C 0.39(17)
C5CA C9AA C1BA C6BA 2.03(19)
C6CA C0CA C3CA C2CA 0.00(18)
C7CA C7BA C2CA C3CA 179.47(11)
C7CA C7BA C9CA C6CA -179.78(11)
C9CA C7BA C2CA C3CA 0.49(18)
